data_2021447
loop_
_publ_author_name
'Su, Feng'
'Zhou, Cheng-Yong'
'Wu, Lin-Tao'
'Wu, Xi'
'Han, Chun'
'Wang, Zhi-Jun'

_publ_section_title
;
 Synthesis, structure and selective luminescence sensing for iron(III)
 ions of a three-dimensional zinc(II) (4,6)-connected coordination network
;
_journal_coeditor_code SK3720
_journal_issue 2
_journal_name_full 'Acta Crystallographica Section C'
_journal_page_first
;
;
_journal_paper_doi 10.1107/S2053229619000767
_journal_volume 75
_journal_year 2019
_chemical_formula_iupac '[Zn2 (C16 H6 O8) (C10 H8 N2) (H2 O1)2]'
_chemical_formula_moiety 'C26 H18 N2 O10 Zn2'
_chemical_formula_sum 'C26 H18 N2 O10 Zn2'
_chemical_formula_weight 649.16
_chemical_name_systematic Poly[aqua(\m~6~-biphenyl-3,3',5,5'-tetracarboxylato)(\m~2~-4,4'-bipyridine)dizinc(II)]
_space_group_crystal_system triclinic
_space_group_IT_number 2
_space_group_name_Hall '-P 1'
_space_group_name_H-M_alt 'P -1'
_symmetry_space_group_name_Hall '-P 1'
_symmetry_space_group_name_H-M 'P -1'
_atom_sites_solution_hydrogens mixed
_audit_creation_method SHELXL-2018/3
_cell_angle_alpha 73.953(2)
_cell_angle_beta 76.973(2)
_cell_angle_gamma 71.1840(10)
_cell_formula_units_Z 1
_cell_length_a 7.7926(5)
_cell_length_b 8.2969(5)
_cell_length_c 9.7964(9)
_cell_measurement_reflns_used 5744
_cell_measurement_temperature 296(2)
_cell_measurement_theta_max 27.65
_cell_measurement_theta_min 2.66
_cell_volume 569.67(7)
_computing_cell_refinement
;
SAINT (Bruker, 2012)
;
_computing_data_collection
;
APEX2 (Bruker, 2012)
;
_computing_data_reduction
;
SAINT (Bruker, 2012)
;
_computing_molecular_graphics
;
SHELXTL (Bruker, 2008),
DIAMOND (Brandenburg, 2005) and
Mercury (Macrae <i>et al.</i>,  2008)
;
_computing_publication_material
;
publCIF (Westrip, 2010)
;
_computing_structure_refinement
;
SHELXL2018 (Sheldrick, 2015)
;
_computing_structure_solution
;
SHELXS97 (Sheldrick, 2008)
;
_diffrn_ambient_temperature 296(2)
_diffrn_measured_fraction_theta_full 1.000
_diffrn_measured_fraction_theta_max 0.994
_diffrn_measurement_device_type 'Bruker APEXII CCD'
_diffrn_measurement_method '\f and \w scans'
_diffrn_radiation_type MoK\a
_diffrn_radiation_wavelength 0.71073
_diffrn_reflns_av_R_equivalents 0.0437
_diffrn_reflns_av_unetI/netI 0.0500
_diffrn_reflns_limit_h_max 10
_diffrn_reflns_limit_h_min -10
_diffrn_reflns_limit_k_max 11
_diffrn_reflns_limit_k_min -11
_diffrn_reflns_limit_l_max 13
_diffrn_reflns_limit_l_min -12
_diffrn_reflns_number 12819
_diffrn_reflns_theta_full 25.242
_diffrn_reflns_theta_max 28.304
_diffrn_reflns_theta_min 2.659
_diffrn_source 'sealed tube'
_exptl_absorpt_coefficient_mu 2.176
_exptl_absorpt_correction_T_max 0.7457
_exptl_absorpt_correction_T_min 0.6704
_exptl_absorpt_correction_type multi-scan
_exptl_absorpt_process_details
;
(<i>SADABS</i>; Bruker, 2012)
;
_exptl_crystal_colour colourless
_exptl_crystal_density_diffrn 1.892
_exptl_crystal_description block
_exptl_crystal_F_000 328
_exptl_crystal_size_max 0.350
_exptl_crystal_size_mid 0.320
_exptl_crystal_size_min 0.300
_refine_diff_density_max 0.458
_refine_diff_density_min -0.388
_refine_ls_extinction_method none
_refine_ls_goodness_of_fit_ref 1.037
_refine_ls_hydrogen_treatment constr
_refine_ls_matrix_type full
_refine_ls_number_parameters 181
_refine_ls_number_reflns 2827
_refine_ls_number_restraints 0
_refine_ls_restrained_S_all 1.037
_refine_ls_R_factor_all 0.0604
_refine_ls_R_factor_gt 0.0373
_refine_ls_shift/su_max 0.000
_refine_ls_shift/su_mean 0.000
_refine_ls_structure_factor_coef Fsqd
_refine_ls_weighting_details 'w=1/[\s^2^(Fo^2^)+(0.0301P)^2^+0.4864P] where P=(Fo^2^+2Fc^2^)/3'
_refine_ls_weighting_scheme calc
_refine_ls_wR_factor_gt 0.0700
_refine_ls_wR_factor_ref 0.0759
_reflns_number_gt 2226
_reflns_number_total 2827
_reflns_threshold_expression 'I > 2\s(I)'
_cod_data_source_file sk3720sup1.cif
_cod_data_source_block I
_cod_database_code 2021447
_shelx_space_group_comment
;
The symmetry employed for this shelxl refinement is uniquely defined
by the following loop, which should always be used as a source of
symmetry information in preference to the above space-group names.
They are only intended as comments.
;
_shelx_estimated_absorpt_t_min 0.516
_shelx_estimated_absorpt_t_max 0.561

loop_
_space_group_symop_operation_xyz
'x, y, z'
'-x, -y, -z'

loop_
_atom_site_type_symbol
_atom_site_label
_atom_site_fract_x
_atom_site_fract_y
_atom_site_fract_z
_atom_site_U_iso_or_equiv
_atom_site_adp_type
_atom_site_calc_flag
_atom_site_occupancy
Zn Zn1 0.49602(4) 1.12378(4) 0.11306(3) 0.02067(11) Uani d 1
O O1 0.6404(3) 0.8846(2) 0.1782(2) 0.0270(5) Uani d 1
O O2 0.6622(3) 0.7200(2) 0.02631(19) 0.0243(4) Uani d 1
O O3 1.2633(2) 0.0449(2) 0.2484(2) 0.0243(4) Uani d 1
O O4 1.0140(3) 0.0814(3) 0.1577(2) 0.0367(5) Uani d 1
O O5 0.7460(3) 1.1746(2) -0.0172(2) 0.0284(5) Uani d 1
H H5A 0.805141 1.117378 -0.077048 0.043 Uiso d 1
H H5B 0.825267 1.169214 0.027872 0.043 Uiso d 1
N N1 0.5072(3) 1.2651(3) 0.2472(2) 0.0195(5) Uani d 1
C C1 0.7033(3) 0.7463(3) 0.1336(3) 0.0160(5) Uani d 1
C C2 0.8319(3) 0.5988(3) 0.2197(3) 0.0143(5) Uani d 1
C C3 0.9027(3) 0.4374(3) 0.1828(3) 0.0157(5) Uani d 1
H H3 0.873617 0.420509 0.101758 0.019 Uiso calc 1
C C4 1.0173(3) 0.3015(3) 0.2678(3) 0.0165(5) Uani d 1
C C5 1.1032(4) 0.1292(3) 0.2218(3) 0.0198(6) Uani d 1
C C6 1.0551(3) 0.3265(3) 0.3909(3) 0.0187(6) Uani d 1
H H6 1.131236 0.234325 0.447440 0.022 Uiso calc 1
C C7 0.9818(3) 0.4870(3) 0.4326(3) 0.0153(5) Uani d 1
C C8 0.8739(3) 0.6225(3) 0.3420(3) 0.0172(5) Uani d 1
H H8 0.828482 0.732147 0.363902 0.021 Uiso calc 1
C C9 0.4273(4) 1.4377(3) 0.2270(3) 0.0214(6) Uani d 1
H H9 0.373843 1.495040 0.144488 0.026 Uiso calc 1
C C10 0.4212(4) 1.5329(3) 0.3233(3) 0.0190(6) Uani d 1
H H10 0.363880 1.652217 0.305744 0.023 Uiso calc 1
C C11 0.5010(3) 1.4505(3) 0.4472(3) 0.0166(5) Uani d 1
C C12 0.5827(4) 1.2711(3) 0.4677(3) 0.0234(6) Uani d 1
H H12 0.636665 1.210181 0.549434 0.028 Uiso calc 1
C C13 0.5831(4) 1.1851(3) 0.3669(3) 0.0234(6) Uani d 1
H H13 0.638659 1.065519 0.382218 0.028 Uiso calc 1

loop_
_atom_site_aniso_label
_atom_site_aniso_U_11
_atom_site_aniso_U_22
_atom_site_aniso_U_33
_atom_site_aniso_U_12
_atom_site_aniso_U_13
_atom_site_aniso_U_23
Zn1 0.02881(19) 0.01352(14) 0.02106(18) 0.00476(12) -0.01717(13) -0.00782(11)
O1 0.0320(11) 0.0155(9) 0.0286(11) 0.0093(8) -0.0154(9) -0.0070(8)
O2 0.0307(11) 0.0225(9) 0.0188(10) 0.0021(8) -0.0165(8) -0.0042(8)
O3 0.0228(10) 0.0180(9) 0.0288(11) 0.0029(8) -0.0100(8) -0.0054(8)
O4 0.0361(12) 0.0327(11) 0.0512(14) 0.0038(9) -0.0226(11) -0.0279(10)
O5 0.0278(11) 0.0282(10) 0.0301(11) -0.0003(8) -0.0074(9) -0.0140(9)
N1 0.0220(12) 0.0211(11) 0.0177(11) -0.0042(9) -0.0053(9) -0.0084(9)
C1 0.0135(13) 0.0155(11) 0.0157(13) -0.0012(10) -0.0040(10) -0.0001(10)
C2 0.0141(12) 0.0157(11) 0.0116(12) -0.0003(10) -0.0054(10) -0.0022(9)
C3 0.0164(13) 0.0183(11) 0.0133(12) -0.0009(10) -0.0074(10) -0.0055(10)
C4 0.0162(13) 0.0163(11) 0.0165(13) -0.0003(10) -0.0042(10) -0.0064(10)
C5 0.0247(14) 0.0172(12) 0.0163(13) -0.0013(11) -0.0053(11) -0.0056(10)
C6 0.0201(14) 0.0160(11) 0.0190(14) 0.0013(10) -0.0107(11) -0.0037(10)
C7 0.0136(13) 0.0162(11) 0.0151(13) 0.0006(10) -0.0047(10) -0.0056(10)
C8 0.0182(13) 0.0144(11) 0.0176(13) 0.0008(10) -0.0059(11) -0.0052(10)
C9 0.0260(15) 0.0190(12) 0.0196(14) -0.0034(11) -0.0092(12) -0.0035(11)
C10 0.0229(14) 0.0160(11) 0.0193(14) -0.0028(10) -0.0042(11) -0.0077(10)
C11 0.0175(13) 0.0204(12) 0.0129(13) -0.0059(10) 0.0007(10) -0.0068(10)
C12 0.0330(16) 0.0193(12) 0.0185(14) -0.0011(11) -0.0115(12) -0.0062(11)
C13 0.0327(16) 0.0169(12) 0.0209(14) -0.0010(11) -0.0101(12) -0.0065(11)

loop_
_atom_type_symbol
_atom_type_description
_atom_type_scat_dispersion_real
_atom_type_scat_dispersion_imag
_atom_type_scat_source
C C 0.0033 0.0016 'International Tables Vol C Tables 4.2.6.8 and 6.1.1.4'
H H 0.0000 0.0000 'International Tables Vol C Tables 4.2.6.8 and 6.1.1.4'
N N 0.0061 0.0033 'International Tables Vol C Tables 4.2.6.8 and 6.1.1.4'
O O 0.0106 0.0060 'International Tables Vol C Tables 4.2.6.8 and 6.1.1.4'
Zn Zn 0.2839 1.4301 'International Tables Vol C Tables 4.2.6.8 and 6.1.1.4'

loop_
_geom_angle_atom_site_label_1
_geom_angle_atom_site_label_2
_geom_angle_atom_site_label_3
_geom_angle_site_symmetry_1
_geom_angle_site_symmetry_3
_geom_angle
O1 Zn1 O2 . 2_675 145.01(8)
O1 Zn1 N1 . . 107.61(8)
O2 Zn1 N1 2_675 . 107.33(8)
O1 Zn1 O3 . 1_465 86.45(7)
O2 Zn1 O3 2_675 1_465 90.12(7)
N1 Zn1 O3 . 1_465 92.70(8)
O1 Zn1 O5 . . 87.59(8)
O2 Zn1 O5 2_675 . 94.44(8)
N1 Zn1 O5 . . 89.65(8)
O3 Zn1 O5 1_465 . 174.02(7)
C1 O1 Zn1 . . 138.22(17)
C1 O2 Zn1 . 2_675 130.58(16)
C5 O3 Zn1 . 1_645 119.64(16)
Zn1 O5 H5A . . 121.1
Zn1 O5 H5B . . 115.3
H5A O5 H5B . . 102.1
C13 N1 C9 . . 117.6(2)
C13 N1 Zn1 . . 120.11(17)
C9 N1 Zn1 . . 122.03(17)
O1 C1 O2 . . 125.4(2)
O1 C1 C2 . . 116.6(2)
O2 C1 C2 . . 117.9(2)
C3 C2 C8 . . 119.9(2)
C3 C2 C1 . . 121.0(2)
C8 C2 C1 . . 119.0(2)
C4 C3 C2 . . 119.5(2)
C4 C3 H3 . . 120.2
C2 C3 H3 . . 120.2
C3 C4 C6 . . 119.8(2)
C3 C4 C5 . . 119.2(2)
C6 C4 C5 . . 121.0(2)
O4 C5 O3 . . 124.1(2)
O4 C5 C4 . . 118.2(2)
O3 C5 C4 . . 117.7(2)
C4 C6 C7 . . 121.9(2)
C4 C6 H6 . . 119.1
C7 C6 H6 . . 119.1
C8 C7 C6 . . 116.9(2)
C8 C7 C7 . 2_766 121.1(3)
C6 C7 C7 . 2_766 122.0(3)
C7 C8 C2 . . 121.9(2)
C7 C8 H8 . . 119.1
C2 C8 H8 . . 119.1
N1 C9 C10 . . 122.6(2)
N1 C9 H9 . . 118.7
C10 C9 H9 . . 118.7
C9 C10 C11 . . 119.9(2)
C9 C10 H10 . . 120.1
C11 C10 H10 . . 120.1
C12 C11 C10 . . 117.1(2)
C12 C11 C11 . 2_686 121.6(3)
C10 C11 C11 . 2_686 121.4(3)
C13 C12 C11 . . 119.7(2)
C13 C12 H12 . . 120.2
C11 C12 H12 . . 120.2
N1 C13 C12 . . 123.1(2)
N1 C13 H13 . . 118.5
C12 C13 H13 . . 118.5

loop_
_geom_bond_atom_site_label_1
_geom_bond_atom_site_label_2
_geom_bond_site_symmetry_2
_geom_bond_distance
_geom_bond_publ_flag
Zn1 O1 . 1.9479(17) y
Zn1 O2 2_675 1.9531(17) y
Zn1 N1 . 2.020(2) y
Zn1 O3 1_465 2.1622(19) y
Zn1 O5 . 2.171(2) y
O1 C1 . 1.251(3) ?
O2 C1 . 1.256(3) ?
O3 C5 . 1.263(3) ?
O4 C5 . 1.244(3) ?
O5 H5A . 0.8201 ?
O5 H5B . 0.8202 ?
N1 C13 . 1.340(3) ?
N1 C9 . 1.342(3) ?
C1 C2 . 1.494(3) ?
C2 C3 . 1.389(3) ?
C2 C8 . 1.389(3) ?
C3 C4 . 1.389(3) ?
C3 H3 . 0.9300 ?
C4 C6 . 1.386(3) ?
C4 C5 . 1.516(3) ?
C6 C7 . 1.404(3) ?
C6 H6 . 0.9300 ?
C7 C8 . 1.390(3) ?
C7 C7 2_766 1.496(5) ?
C8 H8 . 0.9300 ?
C9 C10 . 1.373(3) ?
C9 H9 . 0.9300 ?
C10 C11 . 1.391(3) ?
C10 H10 . 0.9300 ?
C11 C12 . 1.394(3) ?
C11 C11 2_686 1.482(5) ?
C12 C13 . 1.367(4) ?
C12 H12 . 0.9300 ?
C13 H13 . 0.9300 ?

loop_
_geom_hbond_atom_site_label_D
_geom_hbond_atom_site_label_H
_geom_hbond_atom_site_label_A
_geom_hbond_site_symmetry_A
_geom_hbond_distance_DH
_geom_hbond_distance_HA
_geom_hbond_distance_DA
_geom_hbond_angle_DHA
_geom_hbond_publ_flag
C12 H12 O3 2_766 0.93 2.51 3.390(3) 157.0 yes
C9 H9 O5 2_685 0.93 2.63 3.345(3) 134.0 yes
O5 H5B O4 1_565 0.82 1.99 2.781(3) 162.5 yes
O5 H5A O4 2_765 0.82 2.01 2.793(3) 158.7 yes
O5 H5A O3 2_765 0.82 2.65 3.300(3) 137.1 yes

loop_
_geom_torsion_atom_site_label_1
_geom_torsion_atom_site_label_2
_geom_torsion_atom_site_label_3
_geom_torsion_atom_site_label_4
_geom_torsion_site_symmetry_1
_geom_torsion_site_symmetry_4
_geom_torsion
Zn1 O1 C1 O2 . . -11.0(4)
Zn1 O1 C1 C2 . . 171.65(18)
Zn1 O2 C1 O1 2_675 . 3.4(4)
Zn1 O2 C1 C2 2_675 . -179.26(16)
O1 C1 C2 C3 . . 177.1(2)
O2 C1 C2 C3 . . -0.4(4)
O1 C1 C2 C8 . . 0.0(4)
O2 C1 C2 C8 . . -177.5(2)
C8 C2 C3 C4 . . -0.9(4)
C1 C2 C3 C4 . . -178.0(2)
C2 C3 C4 C6 . . 2.0(4)
C2 C3 C4 C5 . . -176.3(2)
Zn1 O3 C5 O4 1_645 . 100.0(3)
Zn1 O3 C5 C4 1_645 . -78.3(3)
C3 C4 C5 O4 . . -33.4(4)
C6 C4 C5 O4 . . 148.2(3)
C3 C4 C5 O3 . . 145.0(2)
C6 C4 C5 O3 . . -33.3(4)
C3 C4 C6 C7 . . -0.5(4)
C5 C4 C6 C7 . . 177.8(2)
C4 C6 C7 C8 . . -2.1(4)
C4 C6 C7 C7 . 2_766 178.3(3)
C6 C7 C8 C2 . . 3.3(4)
C7 C7 C8 C2 2_766 . -177.1(3)
C3 C2 C8 C7 . . -1.9(4)
C1 C2 C8 C7 . . 175.3(2)
C13 N1 C9 C10 . . 0.1(4)
Zn1 N1 C9 C10 . . 174.7(2)
N1 C9 C10 C11 . . 0.4(4)
C9 C10 C11 C12 . . -0.7(4)
C9 C10 C11 C11 . 2_686 179.3(3)
C10 C11 C12 C13 . . 0.7(4)
C11 C11 C12 C13 2_686 . -179.4(3)
C9 N1 C13 C12 . . -0.1(4)
Zn1 N1 C13 C12 . . -174.9(2)
C11 C12 C13 N1 . . -0.3(4)

_cod_database_fobs_code 2021447
